data_7027931
loop_
_publ_author_name
'Ni, Chengbao'
'Rekken, Brian'
'Fettinger, James C.'
'Long, Gary J.'
'Power, Philip P.'

_publ_section_title
;
 Two-coordinate, homoleptic manganese(ii) primary terphenyl amido
 complexes: the effects of secondary coordination on geometry and Lewis
 base complexation
;
_journal_issue 39
_journal_name_full 'Dalton Transactions'
_journal_page_first 8349
_journal_page_last 8355
_journal_paper_doi 10.1039/b911978g
_journal_year 2009
_chemical_formula_moiety 'C48 H52 Mn N2, C6 H6'
_chemical_formula_sum 'C54 H58 Mn N2'
_chemical_formula_weight 789.96
_chemical_name_systematic
;
?
;
_space_group_IT_number 14
_symmetry_cell_setting monoclinic
_symmetry_space_group_name_Hall '-P 2yn'
_symmetry_space_group_name_H-M 'P 1 21/n 1'
_atom_sites_solution_hydrogens geom
_atom_sites_solution_primary direct
_atom_sites_solution_secondary difmap
_audit_creation_method SHELXL-97
_cell_angle_alpha 90.00
_cell_angle_beta 96.0460(10)
_cell_angle_gamma 90.00
_cell_formula_units_Z 4
_cell_length_a 9.2344(5)
_cell_length_b 21.8727(12)
_cell_length_c 21.2076(12)
_cell_measurement_reflns_used 6355
_cell_measurement_temperature 90(2)
_cell_measurement_theta_max 27.487
_cell_measurement_theta_min 2.324
_cell_volume 4259.7(4)
_computing_cell_refinement 'SAINT (7.46A) (Bruker, 2006)'
_computing_data_collection 'SMART 1000'
_computing_data_reduction 'SAINT (7.46A) (Bruker, 2006)'
_computing_molecular_graphics 'SHELXTL 5.1, XP (Sheldrick, 1994)'
_computing_publication_material SHELXL97
_computing_structure_refinement 'SHELXL-97 (Sheldrick, 2008)'
_computing_structure_solution 'SHELXS-97 (Sheldrick, 2008)'
_diffrn_ambient_temperature 90(2)
_diffrn_measured_fraction_theta_full 0.999
_diffrn_measured_fraction_theta_max 0.999
_diffrn_measurement_device_type 'Bruker SMART1000 CCD'
_diffrn_measurement_method '\w and \f'
_diffrn_radiation_monochromator graphite
_diffrn_radiation_source 'fine-focus sealed tube'
_diffrn_radiation_type MoK\a
_diffrn_radiation_wavelength 0.71073
_diffrn_reflns_av_R_equivalents 0.0423
_diffrn_reflns_av_sigmaI/netI 0.0344
_diffrn_reflns_limit_h_max 11
_diffrn_reflns_limit_h_min -11
_diffrn_reflns_limit_k_max 28
_diffrn_reflns_limit_k_min -28
_diffrn_reflns_limit_l_max 27
_diffrn_reflns_limit_l_min -27
_diffrn_reflns_number 47260
_diffrn_reflns_theta_full 27.52
_diffrn_reflns_theta_max 27.52
_diffrn_reflns_theta_min 1.34
_exptl_absorpt_coefficient_mu 0.349
_exptl_absorpt_correction_T_max 0.9693
_exptl_absorpt_correction_T_min 0.9019
_exptl_absorpt_correction_type multi-scan
_exptl_absorpt_process_details 'SADABS 2007/3 (Sheldrick, 2007)'
_exptl_crystal_colour Light_yellow
_exptl_crystal_density_diffrn 1.232
_exptl_crystal_density_method 'not measured'
_exptl_crystal_description Rod
_exptl_crystal_F_000 1684
_exptl_crystal_size_max 0.30
_exptl_crystal_size_mid 0.10
_exptl_crystal_size_min 0.09
_refine_diff_density_max 0.708
_refine_diff_density_min -0.693
_refine_diff_density_rms 0.079
_refine_ls_extinction_method none
_refine_ls_goodness_of_fit_ref 1.039
_refine_ls_hydrogen_treatment mixed
_refine_ls_matrix_type full
_refine_ls_number_parameters 534
_refine_ls_number_reflns 9783
_refine_ls_number_restraints 0
_refine_ls_restrained_S_all 1.039
_refine_ls_R_factor_all 0.0734
_refine_ls_R_factor_gt 0.0504
_refine_ls_shift/su_max 0.001
_refine_ls_shift/su_mean 0.000
_refine_ls_structure_factor_coef Fsqd
_refine_ls_weighting_details 'calc w=1/[\s^2^(Fo^2^)+(0.0944P)^2^+3.8366P] where P=(Fo^2^+2Fc^2^)/3'
_refine_ls_weighting_scheme calc
_refine_ls_wR_factor_gt 0.1502
_refine_ls_wR_factor_ref 0.1686
_reflns_number_gt 7326
_reflns_number_total 9783
_reflns_threshold_expression >2sigma(I)
_cod_data_source_file b911978gsup1.cif
_cod_data_source_block p21n_1
_cod_depositor_comments
;
The following automatic conversions were performed:

'_symmetry_cell_setting' value 'Monoclinic' changed to 'monoclinic'
according to /home/saulius/struct/CIF-dictionaries/cif_core.dic
dictionary named 'cif_core.dic' version 2.4.2 from 2011-04-26.

Automatic conversion script
Id: cif_fix_values 1891 2012-01-12 08:04:46Z andrius 
;
_cod_original_sg_symbol_H-M 'P 21/n'
_cod_database_code 7027931

loop_
_symmetry_equiv_pos_as_xyz
'x, y, z'
'-x+1/2, y+1/2, -z+1/2'
'-x, -y, -z'
'x-1/2, -y-1/2, z-1/2'

loop_
_atom_site_label
_atom_site_type_symbol
_atom_site_fract_x
_atom_site_fract_y
_atom_site_fract_z
_atom_site_U_iso_or_equiv
_atom_site_adp_type
_atom_site_occupancy
_atom_site_symmetry_multiplicity
_atom_site_calc_flag
_atom_site_refinement_flags
Mn1 Mn 0.88285(4) 0.192676(16) 0.906696(15) 0.01894(12) Uani 1 1 d .
N1 N 0.9718(2) 0.16720(9) 0.99145(9) 0.0183(4) Uani 1 1 d .
H1 H 1.053(3) 0.1460(13) 0.9956(14) 0.026(7) Uiso 1 1 d .
N2 N 0.7968(2) 0.15375(9) 0.82699(9) 0.0191(4) Uani 1 1 d .
H2 H 0.722(3) 0.1331(14) 0.8281(14) 0.033(8) Uiso 1 1 d .
C1 C 0.9118(2) 0.16956(9) 1.04766(10) 0.0140(4) Uani 1 1 d .
C2 C 0.7816(2) 0.20343(9) 1.05129(10) 0.0149(4) Uani 1 1 d .
C3 C 0.7163(2) 0.20571(10) 1.10716(10) 0.0157(4) Uani 1 1 d .
H3A H 0.6293 0.2286 1.1085 0.019 Uiso 1 1 calc R
C4 C 0.7759(2) 0.17506(10) 1.16123(10) 0.0172(4) Uani 1 1 d .
H4A H 0.7299 0.1764 1.1992 0.021 Uiso 1 1 calc R
C5 C 0.9046(2) 0.14224(9) 1.15859(10) 0.0151(4) Uani 1 1 d .
H5A H 0.9460 0.1212 1.1953 0.018 Uiso 1 1 calc R
C6 C 0.9739(2) 0.13956(9) 1.10354(10) 0.0142(4) Uani 1 1 d .
C7 C 0.7173(2) 0.23600(10) 0.99275(10) 0.0153(4) Uani 1 1 d .
C8 C 0.7593(3) 0.29638(10) 0.98019(11) 0.0217(5) Uani 1 1 d .
C9 C 0.6946(3) 0.32558(11) 0.92559(12) 0.0260(5) Uani 1 1 d .
H9A H 0.7213 0.3666 0.9176 0.031 Uiso 1 1 calc R
C10 C 0.5927(3) 0.29674(11) 0.88276(11) 0.0216(5) Uani 1 1 d .
C11 C 0.5575(2) 0.23633(10) 0.89447(10) 0.0179(4) Uani 1 1 d .
H11A H 0.4910 0.2154 0.8647 0.021 Uiso 1 1 calc R
C12 C 0.6175(2) 0.20553(10) 0.94893(10) 0.0151(4) Uani 1 1 d .
C13 C 0.8690(3) 0.32945(12) 1.02559(13) 0.0306(6) Uani 1 1 d .
H13A H 0.9021 0.3664 1.0052 0.046 Uiso 1 1 calc R
H13B H 0.9525 0.3026 1.0374 0.046 Uiso 1 1 calc R
H13C H 0.8239 0.3409 1.0637 0.046 Uiso 1 1 calc R
C14 C 0.5197(3) 0.32916(13) 0.82500(12) 0.0309(6) Uani 1 1 d .
H14A H 0.5269 0.3039 0.7873 0.046 Uiso 1 1 calc R
H14B H 0.5678 0.3685 0.8198 0.046 Uiso 1 1 calc R
H14C H 0.4168 0.3361 0.8304 0.046 Uiso 1 1 calc R
C15 C 0.5735(3) 0.14033(10) 0.96060(11) 0.0200(5) Uani 1 1 d .
H15A H 0.5330 0.1218 0.9205 0.030 Uiso 1 1 calc R
H15B H 0.4999 0.1399 0.9907 0.030 Uiso 1 1 calc R
H15C H 0.6590 0.1170 0.9782 0.030 Uiso 1 1 calc R
C16 C 1.1158(2) 0.10680(10) 1.10216(9) 0.0145(4) Uani 1 1 d .
C17 C 1.2462(2) 0.14023(10) 1.11009(10) 0.0166(4) Uani 1 1 d .
C18 C 1.3781(2) 0.10972(10) 1.10848(10) 0.0177(4) Uani 1 1 d .
H18A H 1.4661 0.1325 1.1144 0.021 Uiso 1 1 calc R
C19 C 1.3850(2) 0.04700(10) 1.09843(11) 0.0188(5) Uani 1 1 d .
C20 C 1.2547(3) 0.01474(10) 1.09005(11) 0.0213(5) Uani 1 1 d .
H20A H 1.2573 -0.0281 1.0832 0.026 Uiso 1 1 calc R
C21 C 1.1201(2) 0.04358(10) 1.09143(10) 0.0181(4) Uani 1 1 d .
C22 C 1.2433(3) 0.20831(11) 1.11980(13) 0.0254(5) Uani 1 1 d .
H22A H 1.3427 0.2245 1.1220 0.038 Uiso 1 1 calc R
H22B H 1.2019 0.2174 1.1594 0.038 Uiso 1 1 calc R
H22C H 1.1834 0.2274 1.0843 0.038 Uiso 1 1 calc R
C23 C 1.5303(3) 0.01569(11) 1.09735(12) 0.0247(5) Uani 1 1 d .
H23A H 1.6084 0.0461 1.1034 0.037 Uiso 1 1 calc R
H23B H 1.5337 -0.0048 1.0564 0.037 Uiso 1 1 calc R
H23C H 1.5430 -0.0146 1.1315 0.037 Uiso 1 1 calc R
C24 C 0.9814(3) 0.00676(11) 1.08266(13) 0.0267(5) Uani 1 1 d .
H24A H 1.0040 -0.0355 1.0718 0.040 Uiso 1 1 calc R
H24B H 0.9153 0.0246 1.0484 0.040 Uiso 1 1 calc R
H24C H 0.9347 0.0072 1.1221 0.040 Uiso 1 1 calc R
C25 C 0.8562(2) 0.15275(10) 0.77013(10) 0.0149(4) Uani 1 1 d .
C26 C 0.7928(2) 0.12046(9) 0.71626(10) 0.0147(4) Uani 1 1 d .
C27 C 0.8589(2) 0.12164(10) 0.66027(10) 0.0172(4) Uani 1 1 d .
H27A H 0.8156 0.0998 0.6244 0.021 Uiso 1 1 calc R
C28 C 0.9871(2) 0.15408(10) 0.65554(10) 0.0183(4) Uani 1 1 d .
H28A H 1.0311 0.1544 0.6170 0.022 Uiso 1 1 calc R
C29 C 1.0495(2) 0.18610(10) 0.70851(11) 0.0168(4) Uani 1 1 d .
H29A H 1.1371 0.2083 0.7059 0.020 Uiso 1 1 calc R
C30 C 0.9861(2) 0.18605(9) 0.76469(10) 0.0148(4) Uani 1 1 d .
C31 C 0.6560(2) 0.08424(10) 0.72047(10) 0.0155(4) Uani 1 1 d .
C32 C 0.5199(2) 0.11313(10) 0.71146(10) 0.0176(4) Uani 1 1 d .
C33 C 0.3939(3) 0.07860(11) 0.71408(11) 0.0206(5) Uani 1 1 d .
H33A H 0.3018 0.0982 0.7068 0.025 Uiso 1 1 calc R
C34 C 0.3994(3) 0.01625(11) 0.72706(11) 0.0215(5) Uani 1 1 d .
C35 C 0.5358(3) -0.01119(10) 0.73750(11) 0.0222(5) Uani 1 1 d .
H35A H 0.5415 -0.0536 0.7473 0.027 Uiso 1 1 calc R
C36 C 0.6634(3) 0.02136(10) 0.73412(10) 0.0179(4) Uani 1 1 d .
C37 C 0.5092(3) 0.18109(11) 0.69913(13) 0.0248(5) Uani 1 1 d .
H37A H 0.4074 0.1940 0.6979 0.037 Uiso 1 1 calc R
H37B H 0.5456 0.1903 0.6584 0.037 Uiso 1 1 calc R
H37C H 0.5679 0.2030 0.7331 0.037 Uiso 1 1 calc R
C38 C 0.2617(3) -0.02038(13) 0.73085(14) 0.0340(6) Uani 1 1 d .
H38A H 0.2657 -0.0405 0.7723 0.051 Uiso 1 1 calc R
H38B H 0.2530 -0.0514 0.6973 0.051 Uiso 1 1 calc R
H38C H 0.1773 0.0070 0.7254 0.051 Uiso 1 1 calc R
C39 C 0.8093(3) -0.01051(11) 0.74456(12) 0.0260(5) Uani 1 1 d .
H39A H 0.7970 -0.0506 0.7639 0.039 Uiso 1 1 calc R
H39B H 0.8767 0.0143 0.7728 0.039 Uiso 1 1 calc R
H39C H 0.8487 -0.0158 0.7038 0.039 Uiso 1 1 calc R
C40 C 1.0534(2) 0.22078(10) 0.82104(10) 0.0162(4) Uani 1 1 d .
C41 C 1.0119(3) 0.28206(10) 0.83081(11) 0.0201(5) Uani 1 1 d .
C42 C 1.0801(3) 0.31442(11) 0.88261(12) 0.0258(5) Uani 1 1 d .
H42A H 1.0528 0.3557 0.8888 0.031 Uiso 1 1 calc R
C43 C 1.1864(3) 0.28815(11) 0.92526(11) 0.0230(5) Uani 1 1 d .
C44 C 1.2224(2) 0.22725(11) 0.91644(11) 0.0196(5) Uani 1 1 d .
H44A H 1.2924 0.2083 0.9462 0.023 Uiso 1 1 calc R
C45 C 1.1584(2) 0.19310(10) 0.86504(10) 0.0164(4) Uani 1 1 d .
C46 C 0.8977(3) 0.31212(11) 0.78512(12) 0.0270(5) Uani 1 1 d .
H46A H 0.8657 0.3502 0.8036 0.040 Uiso 1 1 calc R
H46B H 0.8143 0.2845 0.7766 0.040 Uiso 1 1 calc R
H46C H 0.9388 0.3212 0.7454 0.040 Uiso 1 1 calc R
C47 C 1.2624(3) 0.32409(14) 0.97995(13) 0.0352(6) Uani 1 1 d .
H47A H 1.2308 0.3669 0.9768 0.053 Uiso 1 1 calc R
H47B H 1.3680 0.3220 0.9784 0.053 Uiso 1 1 calc R
H47C H 1.2377 0.3068 1.0201 0.053 Uiso 1 1 calc R
C48 C 1.2044(3) 0.12763(10) 0.85665(11) 0.0207(5) Uani 1 1 d .
H48A H 1.2399 0.1103 0.8980 0.031 Uiso 1 1 calc R
H48B H 1.2823 0.1263 0.8287 0.031 Uiso 1 1 calc R
H48C H 1.1209 0.1038 0.8378 0.031 Uiso 1 1 calc R
C49 C -0.0160(5) 0.04033(19) 0.44948(19) 0.0676(12) Uani 1 1 d .
H49 H -0.0274 0.0681 0.4149 0.081 Uiso 1 1 calc R
C50 C 0.0364(5) 0.06111(19) 0.50932(19) 0.0679(12) Uani 1 1 d .
H50A H 0.0617 0.1030 0.5154 0.081 Uiso 1 1 calc R
C51 C 0.0522(5) 0.02114(19) 0.5602(2) 0.0697(12) Uani 1 1 d .
H51 H 0.0873 0.0354 0.6013 0.084 Uiso 1 1 calc R
C52 C 0.4168(10) -0.0066(2) 0.54872(19) 0.124(3) Uani 1 1 d .
H52 H 0.3563 -0.0120 0.5819 0.149 Uiso 1 1 calc R
C53 C 0.5545(9) 0.00438(18) 0.56229(18) 0.119(3) Uani 1 1 d .
H53A H 0.5938 0.0082 0.6053 0.143 Uiso 1 1 calc R
C54 C 0.6436(9) 0.0105(2) 0.51506(19) 0.117(3) Uani 1 1 d .
H54 H 0.7450 0.0172 0.5251 0.140 Uiso 1 1 calc R

loop_
_atom_site_aniso_label
_atom_site_aniso_U_11
_atom_site_aniso_U_22
_atom_site_aniso_U_33
_atom_site_aniso_U_23
_atom_site_aniso_U_13
_atom_site_aniso_U_12
Mn1 0.0197(2) 0.0248(2) 0.01203(18) -0.00055(13) 0.00045(13) 0.00027(13)
N1 0.0171(10) 0.0244(10) 0.0133(9) 0.0009(7) 0.0018(7) 0.0056(8)
N2 0.0171(10) 0.0260(10) 0.0148(9) -0.0033(7) 0.0041(8) -0.0059(8)
C1 0.0133(10) 0.0153(9) 0.0131(10) -0.0011(8) -0.0002(8) -0.0010(8)
C2 0.0145(10) 0.0157(10) 0.0136(10) -0.0001(8) -0.0020(8) 0.0001(8)
C3 0.0127(10) 0.0163(10) 0.0179(10) -0.0031(8) 0.0012(8) 0.0012(8)
C4 0.0182(11) 0.0209(10) 0.0130(10) -0.0011(8) 0.0035(8) -0.0015(8)
C5 0.0172(11) 0.0165(10) 0.0110(9) 0.0006(8) -0.0010(8) 0.0001(8)
C6 0.0136(10) 0.0149(10) 0.0136(10) -0.0022(8) -0.0011(8) 0.0000(7)
C7 0.0134(10) 0.0183(10) 0.0141(10) 0.0006(8) 0.0011(8) 0.0034(8)
C8 0.0209(12) 0.0205(11) 0.0221(12) 0.0016(9) -0.0044(9) 0.0005(9)
C9 0.0296(13) 0.0176(11) 0.0291(13) 0.0067(10) -0.0041(10) -0.0006(9)
C10 0.0190(11) 0.0266(12) 0.0186(11) 0.0049(9) -0.0005(9) 0.0063(9)
C11 0.0138(10) 0.0246(11) 0.0148(10) -0.0017(8) -0.0009(8) 0.0032(8)
C12 0.0127(10) 0.0186(10) 0.0142(10) -0.0007(8) 0.0020(8) 0.0028(8)
C13 0.0339(15) 0.0225(12) 0.0324(14) 0.0034(10) -0.0113(11) -0.0066(10)
C14 0.0324(14) 0.0329(14) 0.0251(13) 0.0109(11) -0.0074(11) 0.0024(11)
C15 0.0186(11) 0.0197(11) 0.0205(11) 0.0002(9) -0.0033(9) -0.0011(8)
C16 0.0150(10) 0.0176(10) 0.0103(10) 0.0014(7) -0.0016(8) 0.0029(8)
C17 0.0171(11) 0.0178(10) 0.0142(10) 0.0003(8) -0.0019(8) 0.0006(8)
C18 0.0130(10) 0.0214(11) 0.0180(11) -0.0004(8) -0.0022(8) -0.0002(8)
C19 0.0176(11) 0.0222(11) 0.0160(10) -0.0004(8) -0.0008(9) 0.0052(8)
C20 0.0220(12) 0.0166(10) 0.0251(12) -0.0024(9) 0.0019(9) 0.0031(9)
C21 0.0181(11) 0.0185(11) 0.0173(11) 0.0008(8) 0.0008(9) 0.0008(8)
C22 0.0192(12) 0.0187(11) 0.0365(14) -0.0032(10) -0.0052(10) 0.0006(9)
C23 0.0190(12) 0.0270(12) 0.0276(13) -0.0027(10) 0.0002(10) 0.0072(9)
C24 0.0214(12) 0.0197(11) 0.0387(14) -0.0037(10) 0.0020(11) -0.0037(9)
C25 0.0141(10) 0.0184(10) 0.0122(10) 0.0013(8) 0.0015(8) 0.0018(8)
C26 0.0137(10) 0.0152(10) 0.0149(10) 0.0004(8) -0.0004(8) 0.0009(8)
C27 0.0189(11) 0.0190(10) 0.0133(10) -0.0024(8) -0.0001(8) -0.0002(8)
C28 0.0195(11) 0.0222(11) 0.0141(10) 0.0009(8) 0.0054(9) 0.0015(8)
C29 0.0142(10) 0.0185(10) 0.0180(11) 0.0030(8) 0.0025(8) -0.0005(8)
C30 0.0151(10) 0.0154(10) 0.0136(10) 0.0007(8) -0.0002(8) 0.0013(8)
C31 0.0178(11) 0.0178(10) 0.0108(9) -0.0017(8) 0.0005(8) -0.0021(8)
C32 0.0171(11) 0.0193(10) 0.0160(10) 0.0008(8) -0.0001(8) -0.0007(8)
C33 0.0170(11) 0.0268(12) 0.0176(11) 0.0013(9) -0.0004(9) -0.0022(9)
C34 0.0229(12) 0.0264(12) 0.0151(11) 0.0011(9) 0.0012(9) -0.0082(9)
C35 0.0320(13) 0.0166(11) 0.0176(11) 0.0008(8) 0.0013(10) -0.0032(9)
C36 0.0225(12) 0.0192(10) 0.0117(10) -0.0005(8) 0.0000(8) 0.0006(8)
C37 0.0203(12) 0.0213(12) 0.0319(13) 0.0041(10) -0.0018(10) 0.0014(9)
C38 0.0297(14) 0.0389(15) 0.0330(15) 0.0066(12) 0.0011(12) -0.0167(12)
C39 0.0280(13) 0.0218(12) 0.0277(13) 0.0023(10) 0.0003(10) 0.0067(10)
C40 0.0145(10) 0.0192(10) 0.0150(10) -0.0001(8) 0.0026(8) -0.0035(8)
C41 0.0220(12) 0.0175(11) 0.0203(11) 0.0002(8) -0.0001(9) -0.0004(9)
C42 0.0300(13) 0.0210(12) 0.0260(13) -0.0046(9) 0.0013(10) -0.0005(9)
C43 0.0236(12) 0.0258(12) 0.0196(11) -0.0055(9) 0.0025(9) -0.0059(9)
C44 0.0145(11) 0.0273(12) 0.0167(11) -0.0004(9) 0.0002(8) -0.0035(9)
C45 0.0133(10) 0.0201(10) 0.0163(10) 0.0003(8) 0.0036(8) -0.0017(8)
C46 0.0341(14) 0.0208(12) 0.0246(12) 0.0010(9) -0.0037(11) 0.0061(10)
C47 0.0362(16) 0.0377(15) 0.0301(14) -0.0148(12) -0.0041(12) -0.0073(12)
C48 0.0193(11) 0.0208(11) 0.0212(11) 0.0005(9) -0.0011(9) 0.0016(9)
C49 0.102(4) 0.052(2) 0.048(2) 0.0028(17) 0.005(2) 0.013(2)
C50 0.102(4) 0.048(2) 0.053(2) -0.0015(18) 0.003(2) 0.012(2)
C51 0.104(4) 0.054(2) 0.050(2) -0.0046(18) 0.004(2) 0.017(2)
C52 0.301(10) 0.043(2) 0.025(2) -0.0002(17) -0.007(3) -0.057(4)
C53 0.292(9) 0.035(2) 0.0213(19) -0.0005(15) -0.020(3) -0.058(4)
C54 0.261(8) 0.049(2) 0.031(2) 0.0019(18) -0.020(3) -0.051(4)

loop_
_atom_type_symbol
_atom_type_description
_atom_type_scat_dispersion_real
_atom_type_scat_dispersion_imag
_atom_type_scat_source
C C 0.0033 0.0016 'International Tables Vol C Tables 4.2.6.8 and 6.1.1.4'
H H 0.0000 0.0000 'International Tables Vol C Tables 4.2.6.8 and 6.1.1.4'
N N 0.0061 0.0033 'International Tables Vol C Tables 4.2.6.8 and 6.1.1.4'
Mn Mn 0.3368 0.7283 'International Tables Vol C Tables 4.2.6.8 and 6.1.1.4'

loop_
_geom_angle_atom_site_label_1
_geom_angle_atom_site_label_2
_geom_angle_atom_site_label_3
_geom_angle
_geom_angle_site_symmetry_1
_geom_angle_site_symmetry_3
N1 Mn1 N2 138.19(9) . .
N1 Mn1 C40 118.53(8) . .
N2 Mn1 C40 73.97(8) . .
C1 N1 Mn1 127.89(15) . .
C1 N1 H1 110.7(19) . .
Mn1 N1 H1 120.5(19) . .
C25 N2 Mn1 126.34(16) . .
C25 N2 H2 115(2) . .
Mn1 N2 H2 118(2) . .
N1 C1 C6 122.96(19) . .
N1 C1 C2 119.33(19) . .
C6 C1 C2 117.71(19) . .
C3 C2 C1 120.78(19) . .
C3 C2 C7 121.40(19) . .
C1 C2 C7 117.82(19) . .
C2 C3 C4 121.2(2) . .
C2 C3 H3A 119.4 . .
C4 C3 H3A 119.4 . .
C3 C4 C5 118.7(2) . .
C3 C4 H4A 120.7 . .
C5 C4 H4A 120.7 . .
C6 C5 C4 121.65(19) . .
C6 C5 H5A 119.2 . .
C4 C5 H5A 119.2 . .
C5 C6 C1 119.97(19) . .
C5 C6 C16 121.18(19) . .
C1 C6 C16 118.83(19) . .
C12 C7 C8 119.6(2) . .
C12 C7 C2 119.81(19) . .
C8 C7 C2 120.59(19) . .
C9 C8 C7 118.8(2) . .
C9 C8 C13 120.6(2) . .
C7 C8 C13 120.6(2) . .
C10 C9 C8 122.3(2) . .
C10 C9 H9A 118.8 . .
C8 C9 H9A 118.8 . .
C9 C10 C11 118.1(2) . .
C9 C10 C14 122.1(2) . .
C11 C10 C14 119.9(2) . .
C10 C11 C12 121.7(2) . .
C10 C11 H11A 119.1 . .
C12 C11 H11A 119.1 . .
C11 C12 C7 119.5(2) . .
C11 C12 C15 120.0(2) . .
C7 C12 C15 120.54(19) . .
C8 C13 H13A 109.5 . .
C8 C13 H13B 109.5 . .
H13A C13 H13B 109.5 . .
C8 C13 H13C 109.5 . .
H13A C13 H13C 109.5 . .
H13B C13 H13C 109.5 . .
C10 C14 H14A 109.5 . .
C10 C14 H14B 109.5 . .
H14A C14 H14B 109.5 . .
C10 C14 H14C 109.5 . .
H14A C14 H14C 109.5 . .
H14B C14 H14C 109.5 . .
C12 C15 H15A 109.5 . .
C12 C15 H15B 109.5 . .
H15A C15 H15B 109.5 . .
C12 C15 H15C 109.5 . .
H15A C15 H15C 109.5 . .
H15B C15 H15C 109.5 . .
C21 C16 C17 119.61(19) . .
C21 C16 C6 121.03(19) . .
C17 C16 C6 119.34(19) . .
C18 C17 C16 119.3(2) . .
C18 C17 C22 120.4(2) . .
C16 C17 C22 120.3(2) . .
C19 C18 C17 122.1(2) . .
C19 C18 H18A 119.0 . .
C17 C18 H18A 119.0 . .
C20 C19 C18 117.9(2) . .
C20 C19 C23 121.8(2) . .
C18 C19 C23 120.4(2) . .
C19 C20 C21 121.9(2) . .
C19 C20 H20A 119.1 . .
C21 C20 H20A 119.1 . .
C20 C21 C16 119.3(2) . .
C20 C21 C24 120.2(2) . .
C16 C21 C24 120.5(2) . .
C17 C22 H22A 109.5 . .
C17 C22 H22B 109.5 . .
H22A C22 H22B 109.5 . .
C17 C22 H22C 109.5 . .
H22A C22 H22C 109.5 . .
H22B C22 H22C 109.5 . .
C19 C23 H23A 109.5 . .
C19 C23 H23B 109.5 . .
H23A C23 H23B 109.5 . .
C19 C23 H23C 109.5 . .
H23A C23 H23C 109.5 . .
H23B C23 H23C 109.5 . .
C21 C24 H24A 109.5 . .
C21 C24 H24B 109.5 . .
H24A C24 H24B 109.5 . .
C21 C24 H24C 109.5 . .
H24A C24 H24C 109.5 . .
H24B C24 H24C 109.5 . .
N2 C25 C26 123.0(2) . .
N2 C25 C30 118.80(19) . .
C26 C25 C30 118.17(19) . .
C27 C26 C25 119.8(2) . .
C27 C26 C31 120.54(19) . .
C25 C26 C31 119.62(19) . .
C26 C27 C28 121.6(2) . .
C26 C27 H27A 119.2 . .
C28 C27 H27A 119.2 . .
C27 C28 C29 118.7(2) . .
C27 C28 H28A 120.7 . .
C29 C28 H28A 120.7 . .
C30 C29 C28 121.1(2) . .
C30 C29 H29A 119.4 . .
C28 C29 H29A 119.4 . .
C29 C30 C25 120.6(2) . .
C29 C30 C40 120.69(19) . .
C25 C30 C40 118.68(19) . .
C32 C31 C36 119.5(2) . .
C32 C31 C26 120.11(19) . .
C36 C31 C26 120.4(2) . .
C33 C32 C31 119.4(2) . .
C33 C32 C37 120.0(2) . .
C31 C32 C37 120.6(2) . .
C34 C33 C32 121.7(2) . .
C34 C33 H33A 119.1 . .
C32 C33 H33A 119.1 . .
C33 C34 C35 117.9(2) . .
C33 C34 C38 121.1(2) . .
C35 C34 C38 121.0(2) . .
C36 C35 C34 122.1(2) . .
C36 C35 H35A 119.0 . .
C34 C35 H35A 119.0 . .
C35 C36 C31 119.4(2) . .
C35 C36 C39 120.3(2) . .
C31 C36 C39 120.3(2) . .
C32 C37 H37A 109.5 . .
C32 C37 H37B 109.5 . .
H37A C37 H37B 109.5 . .
C32 C37 H37C 109.5 . .
H37A C37 H37C 109.5 . .
H37B C37 H37C 109.5 . .
C34 C38 H38A 109.5 . .
C34 C38 H38B 109.5 . .
H38A C38 H38B 109.5 . .
C34 C38 H38C 109.5 . .
H38A C38 H38C 109.5 . .
H38B C38 H38C 109.5 . .
C36 C39 H39A 109.5 . .
C36 C39 H39B 109.5 . .
H39A C39 H39B 109.5 . .
C36 C39 H39C 109.5 . .
H39A C39 H39C 109.5 . .
H39B C39 H39C 109.5 . .
C45 C40 C41 119.2(2) . .
C45 C40 C30 120.67(19) . .
C41 C40 C30 120.12(19) . .
C45 C40 Mn1 82.02(13) . .
C41 C40 Mn1 85.89(14) . .
C30 C40 Mn1 101.93(13) . .
C42 C41 C40 119.2(2) . .
C42 C41 C46 120.7(2) . .
C40 C41 C46 120.1(2) . .
C43 C42 C41 122.1(2) . .
C43 C42 H42A 119.0 . .
C41 C42 H42A 119.0 . .
C42 C43 C44 118.2(2) . .
C42 C43 C47 121.6(2) . .
C44 C43 C47 120.2(2) . .
C43 C44 C45 121.9(2) . .
C43 C44 H44A 119.0 . .
C45 C44 H44A 119.0 . .
C44 C45 C40 119.4(2) . .
C44 C45 C48 119.8(2) . .
C40 C45 C48 120.8(2) . .
C41 C46 H46A 109.5 . .
C41 C46 H46B 109.5 . .
H46A C46 H46B 109.5 . .
C41 C46 H46C 109.5 . .
H46A C46 H46C 109.5 . .
H46B C46 H46C 109.5 . .
C43 C47 H47A 109.5 . .
C43 C47 H47B 109.5 . .
H47A C47 H47B 109.5 . .
C43 C47 H47C 109.5 . .
H47A C47 H47C 109.5 . .
H47B C47 H47C 109.5 . .
C45 C48 H48A 109.5 . .
C45 C48 H48B 109.5 . .
H48A C48 H48B 109.5 . .
C45 C48 H48C 109.5 . .
H48A C48 H48C 109.5 . .
H48B C48 H48C 109.5 . .
C50 C49 C51 120.4(4) . 3_556
C50 C49 H49 119.8 . .
C51 C49 H49 119.8 3_556 .
C49 C50 C51 120.3(4) . .
C49 C50 H50A 119.9 . .
C51 C50 H50A 119.9 . .
C50 C51 C49 119.3(4) . 3_556
C50 C51 H51 120.3 . .
C49 C51 H51 120.3 3_556 .
C53 C52 C54 120.2(6) . 3_656
C53 C52 H52 119.9 . .
C54 C52 H52 119.9 3_656 .
C52 C53 C54 120.5(5) . .
C52 C53 H53A 119.8 . .
C54 C53 H53A 119.8 . .
C53 C54 C52 119.3(7) . 3_656
C53 C54 H54 120.4 . .
C52 C54 H54 120.4 3_656 .

loop_
_geom_bond_atom_site_label_1
_geom_bond_atom_site_label_2
_geom_bond_distance
_geom_bond_site_symmetry_2
Mn1 N1 1.9763(19) .
Mn1 N2 1.9827(19) .
Mn1 C40 2.600(2) .
N1 C1 1.368(3) .
N1 H1 0.88(3) .
N2 C25 1.377(3) .
N2 H2 0.83(3) .
C1 C6 1.421(3) .
C1 C2 1.421(3) .
C2 C3 1.386(3) .
C2 C7 1.499(3) .
C3 C4 1.391(3) .
C3 H3A 0.9500 .
C4 C5 1.395(3) .
C4 H4A 0.9500 .
C5 C6 1.390(3) .
C5 H5A 0.9500 .
C6 C16 1.496(3) .
C7 C12 1.406(3) .
C7 C8 1.410(3) .
C8 C9 1.400(3) .
C8 C13 1.507(3) .
C9 C10 1.388(3) .
C9 H9A 0.9500 .
C10 C11 1.389(3) .
C10 C14 1.511(3) .
C11 C12 1.400(3) .
C11 H11A 0.9500 .
C12 C15 1.510(3) .
C13 H13A 0.9800 .
C13 H13B 0.9800 .
C13 H13C 0.9800 .
C14 H14A 0.9800 .
C14 H14B 0.9800 .
C14 H14C 0.9800 .
C15 H15A 0.9800 .
C15 H15B 0.9800 .
C15 H15C 0.9800 .
C16 C21 1.403(3) .
C16 C17 1.404(3) .
C17 C18 1.392(3) .
C17 C22 1.504(3) .
C18 C19 1.391(3) .
C18 H18A 0.9500 .
C19 C20 1.389(3) .
C19 C23 1.509(3) .
C20 C21 1.397(3) .
C20 H20A 0.9500 .
C21 C24 1.508(3) .
C22 H22A 0.9800 .
C22 H22B 0.9800 .
C22 H22C 0.9800 .
C23 H23A 0.9800 .
C23 H23B 0.9800 .
C23 H23C 0.9800 .
C24 H24A 0.9800 .
C24 H24B 0.9800 .
C24 H24C 0.9800 .
C25 C26 1.417(3) .
C25 C30 1.418(3) .
C26 C27 1.392(3) .
C26 C31 1.501(3) .
C27 C28 1.393(3) .
C27 H27A 0.9500 .
C28 C29 1.396(3) .
C28 H28A 0.9500 .
C29 C30 1.382(3) .
C29 H29A 0.9500 .
C30 C40 1.495(3) .
C31 C32 1.402(3) .
C31 C36 1.406(3) .
C32 C33 1.393(3) .
C32 C37 1.511(3) .
C33 C34 1.391(3) .
C33 H33A 0.9500 .
C34 C35 1.391(3) .
C34 C38 1.512(3) .
C35 C36 1.386(3) .
C35 H35A 0.9500 .
C36 C39 1.512(3) .
C37 H37A 0.9800 .
C37 H37B 0.9800 .
C37 H37C 0.9800 .
C38 H38A 0.9800 .
C38 H38B 0.9800 .
C38 H38C 0.9800 .
C39 H39A 0.9800 .
C39 H39B 0.9800 .
C39 H39C 0.9800 .
C40 C45 1.410(3) .
C40 C41 1.415(3) .
C41 C42 1.400(3) .
C41 C46 1.506(3) .
C42 C43 1.387(4) .
C42 H42A 0.9500 .
C43 C44 1.390(3) .
C43 C47 1.511(3) .
C44 C45 1.400(3) .
C44 H44A 0.9500 .
C45 C48 1.509(3) .
C46 H46A 0.9800 .
C46 H46B 0.9800 .
C46 H46C 0.9800 .
C47 H47A 0.9800 .
C47 H47B 0.9800 .
C47 H47C 0.9800 .
C48 H48A 0.9800 .
C48 H48B 0.9800 .
C48 H48C 0.9800 .
C49 C50 1.386(6) .
C49 C51 1.395(6) 3_556
C49 H49 0.9500 .
C50 C51 1.385(6) .
C50 H50A 0.9500 .
C51 C49 1.395(6) 3_556
C51 H51 0.9500 .
C52 C53 1.296(10) .
C52 C54 1.410(6) 3_656
C52 H52 0.9500 .
C53 C54 1.368(9) .
C53 H53A 0.9500 .
C54 C52 1.410(6) 3_656
C54 H54 0.9500 .
